data_6000725
loop_
_publ_author_name
'Wu, H. X.'
'Ma, L. D.'
'Shen, X. L.'
'Shi, G. S.'

_publ_section_title
;
 Research on obtaining the refined X-ray powder diffraction pattern and
 indices of [Co(NH3)(5)Br]Br2
;
_journal_coden_ASTM KTHPDM
_journal_name_full 'Gaodeng Xuexiao Huaxue Xuebao'
_journal_page_first 1414
_journal_page_last 1419
_journal_volume 18
_journal_year 1997
_chemical_formula_sum 'Br3 Co H15 N5'
_space_group_name_H-M_alt 'P n m a'
_cell_angle_alpha 90.000
_cell_angle_beta 90.000
_cell_angle_gamma 90.000
_cell_length_a 13.7100
_cell_length_b 10.7150
_cell_length_c 6.9470
_cell_volume 1020.53
_cod_database_code 6000725

loop_
_atom_site_label
_atom_site_fract_x
_atom_site_fract_y
_atom_site_fract_z
? ? ? ?
